data_2215158
loop_
_publ_author_name
'Wang, Peng'
'Ju, Yi'
'Tang, Shi Ya'
'Wu, Jie Ying'
'Zhou, Hong Ping'

_publ_section_title
;
 9-Ethyl-3,6-bis(2-thienyl)carbazole
;
_journal_coeditor_code HK2250
_journal_issue 9
_journal_name_full 'Acta Crystallographica Section E'
_journal_page_first o3671
_journal_page_last o3671
_journal_paper_doi 10.1107/S1600536807033053
_journal_volume 63
_journal_year 2007
_chemical_formula_iupac 'C22 H17 N S2'
_chemical_formula_moiety 'C22 H17 N S2'
_chemical_formula_sum 'C22 H17 N S2'
_chemical_formula_weight 359.51
_chemical_name_systematic
;
9-Ethyl-3,6-bis(2-thienyl)carbazole
;
_space_group_IT_number 2
_symmetry_cell_setting triclinic
_symmetry_space_group_name_Hall '-P 1'
_symmetry_space_group_name_H-M 'P -1'
_atom_sites_solution_hydrogens geom
_atom_sites_solution_primary direct
_atom_sites_solution_secondary difmap
_audit_creation_method SHELXL-97
_cell_angle_alpha 70.674(5)
_cell_angle_beta 69.206(5)
_cell_angle_gamma 87.850(5)
_cell_formula_units_Z 6
_cell_length_a 13.826(5)
_cell_length_b 14.436(5)
_cell_length_c 15.525(5)
_cell_measurement_reflns_used 12368
_cell_measurement_temperature 298(2)
_cell_measurement_theta_max 27.69
_cell_measurement_theta_min 1.49
_cell_volume 2722.3(16)
_computing_cell_refinement APEX2
_computing_data_collection 'APEX2 (Bruker, 2005)'
_computing_data_reduction APEX2
_computing_molecular_graphics 'SHELXTL (Sheldrick, 1997b)'
_computing_publication_material 'WINGX (Farrugia, 1999)'
_computing_structure_refinement 'SHELXL97 (Sheldrick, 1997a)'
_computing_structure_solution 'SIR97 (Altomare <i>et al.</i>,  1999)'
_diffrn_ambient_temperature 298(2)
_diffrn_measured_fraction_theta_full 0.980
_diffrn_measured_fraction_theta_max 0.970
_diffrn_measurement_device_type 'Bruker APEX II CCD area-detector diffractometer'
_diffrn_measurement_method '\f and \w scans'
_diffrn_radiation_monochromator graphite
_diffrn_radiation_source 'fine-focus sealed tube'
_diffrn_radiation_type MoK\a
_diffrn_radiation_wavelength 0.71069
_diffrn_reflns_av_R_equivalents 0.0186
_diffrn_reflns_av_sigmaI/netI 0.0278
_diffrn_reflns_limit_h_max 18
_diffrn_reflns_limit_h_min -16
_diffrn_reflns_limit_k_max 18
_diffrn_reflns_limit_k_min -18
_diffrn_reflns_limit_l_max 15
_diffrn_reflns_limit_l_min -20
_diffrn_reflns_number 25041
_diffrn_reflns_theta_full 27.00
_diffrn_reflns_theta_max 27.69
_diffrn_reflns_theta_min 1.49
_diffrn_standards_decay_% 0
_diffrn_standards_interval_count 0
_diffrn_standards_interval_time 0
_diffrn_standards_number 0
_exptl_absorpt_coefficient_mu 0.297
_exptl_absorpt_correction_T_max 0.9220
_exptl_absorpt_correction_T_min 0.8657
_exptl_absorpt_correction_type multi-scan
_exptl_absorpt_process_details '(SADABS; Sheldrick, 1996)'
_exptl_crystal_colour yellow
_exptl_crystal_density_diffrn 1.316
_exptl_crystal_density_method 'not measured'
_exptl_crystal_description plate
_exptl_crystal_F_000 1128
_exptl_crystal_size_max 0.50
_exptl_crystal_size_mid 0.50
_exptl_crystal_size_min 0.28
_refine_diff_density_max 0.763
_refine_diff_density_min -0.642
_refine_ls_extinction_coef 0.0022(7)
_refine_ls_extinction_expression Fc^*^=kFc[1+0.001xFc^2^\l^3^/sin(2\q)]^-1/4^
_refine_ls_extinction_method SHELXL97
_refine_ls_goodness_of_fit_ref 1.028
_refine_ls_hydrogen_treatment mixed
_refine_ls_matrix_type full
_refine_ls_number_parameters 716
_refine_ls_number_reflns 12368
_refine_ls_number_restraints 1
_refine_ls_restrained_S_all 1.028
_refine_ls_R_factor_all 0.0907
_refine_ls_R_factor_gt 0.0645
_refine_ls_shift/su_max 0.012
_refine_ls_shift/su_mean 0.001
_refine_ls_structure_factor_coef Fsqd
_refine_ls_weighting_details 'calc w=1/[\s^2^(Fo^2^)+(0.0912P)^2^+1.7033P] where P=(Fo^2^+2Fc^2^)/3'
_refine_ls_weighting_scheme calc
_refine_ls_wR_factor_gt 0.1764
_refine_ls_wR_factor_ref 0.2015
_reflns_number_gt 8498
_reflns_number_total 12368
_reflns_threshold_expression I>2\s(I)
_cod_data_source_file hk2250.cif
_cod_data_source_block I
_cod_original_sg_symbol_H-M P-1
_cod_database_code 2215158
_cod_database_fobs_code 2215158

loop_
_symmetry_equiv_pos_as_xyz
'x, y, z'
'-x, -y, -z'

loop_
_atom_site_type_symbol
_atom_site_label
_atom_site_fract_x
_atom_site_fract_y
_atom_site_fract_z
_atom_site_U_iso_or_equiv
_atom_site_adp_type
_atom_site_calc_flag
_atom_site_refinement_flags
_atom_site_occupancy
S S1 0.71244(10) 0.73415(7) -0.10946(9) 0.0812(4) Uani d P 0.742(4)
S S1' 0.61263(17) 0.59080(15) -0.12592(16) 0.0828(8) Uani d P 0.258(4)
S S2 0.51077(10) 0.03050(9) 0.11620(10) 0.0719(5) Uani d P 0.548(4)
S S2' 0.58974(13) -0.10133(10) 0.23914(13) 0.0822(6) Uani d P 0.452(4)
S S3 0.80073(9) 0.72853(8) 0.19477(7) 0.0992(4) Uani d . 1
S S4 0.57467(7) 0.42975(8) 0.71323(7) 0.0831(3) Uani d . 1
S S5 1.19353(8) 0.99255(10) 0.17451(9) 0.0808(5) Uani d P 0.694(4)
S S5' 1.04342(18) 0.90629(16) 0.14985(16) 0.0941(9) Uani d P 0.306(4)
S S6 0.39927(16) 0.64444(17) 0.67458(19) 0.0977(9) Uani d P 0.310(5)
S S6' 0.49871(12) 0.65660(11) 0.48471(11) 0.0940(6) Uani d P 0.690(5)
N N1 0.8483(2) 0.31631(19) 0.1567(2) 0.0810(9) Uani d . 1
N N2 1.04847(17) 0.38998(17) 0.42305(17) 0.0573(5) Uani d . 1
N N3 0.7489(2) 1.01317(19) 0.53198(19) 0.0673(6) Uani d . 1
C C1 0.8887(4) 0.3126(4) 0.2850(6) 0.143(2) Uani d . 1
H H1A 0.8568 0.3730 0.2842 0.214 Uiso calc R 1
H H1B 0.9368 0.3050 0.3183 0.214 Uiso calc R 1
H H1C 0.8361 0.2581 0.3186 0.214 Uiso calc R 1
C C2 0.9394(6) 0.3151(3) 0.1930(4) 0.128(2) Uani d . 1
H H2A 0.9770 0.2573 0.1913 0.154 Uiso calc R 1
H H2B 0.9873 0.3739 0.1547 0.154 Uiso calc R 1
C C3 0.8148(2) 0.3983(2) 0.1017(2) 0.0633(7) Uani d . 1
C C4 0.73899(19) 0.36810(18) 0.07278(17) 0.0471(5) Uani d . 1
C C5 0.69553(19) 0.43772(18) 0.01479(18) 0.0477(5) Uani d . 1
H H5 0.6458 0.4179 -0.0046 0.057 Uiso calc R 1
C C6 0.7267(2) 0.53743(18) -0.01424(19) 0.0528(6) Uani d . 1
C C7 0.8000(3) 0.5648(2) 0.0185(2) 0.0682(8) Uani d . 1
H H7 0.8189 0.6315 0.0011 0.082 Uiso calc R 1
C C8 0.8451(3) 0.4974(2) 0.0750(3) 0.0755(9) Uani d . 1
H H8 0.8944 0.5176 0.0948 0.091 Uiso calc R 1
C C9 0.6841(2) 0.61193(19) -0.0791(2) 0.0585(7) Uani d . 1
C C10 0.61263(17) 0.59080(15) -0.12592(16) 0.0828(8) Uani d P 0.742(4)
H H10 0.5870 0.5300 -0.1213 0.099 Uiso calc PR 0.742(4)
C C10' 0.71244(10) 0.73415(7) -0.10946(9) 0.0812(4) Uani d P 0.258(4)
H H10' 0.7537 0.7701 -0.0934 0.097 Uiso calc PR 0.258(4)
C C11 0.5931(3) 0.6909(3) -0.1812(3) 0.0905(12) Uani d . 1
H H11 0.550(3) 0.698(3) -0.216(3) 0.105(14) Uiso d . 1
C C12 0.6414(3) 0.7662(3) -0.1768(3) 0.0944(13) Uani d . 1
H H12 0.636(3) 0.839(3) -0.206(3) 0.114(14) Uiso d . 1
C C13 0.7929(2) 0.2335(2) 0.1665(2) 0.0606(7) Uani d . 1
C C14 0.72440(19) 0.26127(18) 0.11561(17) 0.0465(5) Uani d . 1
C C15 0.65954(18) 0.18905(17) 0.11686(17) 0.0440(5) Uani d . 1
H H15 0.6138 0.2068 0.0835 0.053 Uiso calc R 1
C C16 0.66299(18) 0.09035(17) 0.16788(18) 0.0460(5) Uani d . 1
C C17 0.7337(2) 0.0654(2) 0.2172(2) 0.0619(7) Uani d . 1
H H17 0.7364 -0.0006 0.2509 0.074 Uiso calc R 1
C C18 0.7985(3) 0.1348(2) 0.2172(3) 0.0745(9) Uani d . 1
H H18 0.8447 0.1169 0.2499 0.089 Uiso calc R 1
C C19 0.59496(19) 0.01153(18) 0.17285(18) 0.0487(5) Uani d D 1
C C20 0.58974(13) -0.10133(10) 0.23914(13) 0.0822(6) Uani d P 0.548(4)
H H20 0.6243 -0.1315 0.2813 0.099 Uiso calc PR 0.548(4)
C C20' 0.51077(10) 0.03050(9) 0.11620(10) 0.0719(5) Uani d PD 0.452(4)
H H20' 0.4935 0.0877 0.0770 0.086 Uiso calc PRD 0.452(4)
C C21 0.5085(3) -0.1447(3) 0.2107(3) 0.0852(11) Uani d . 1
H H21 0.491(3) -0.208(3) 0.237(3) 0.096(12) Uiso d . 1
C C22 0.4697(3) -0.0816(3) 0.1512(3) 0.0828(10) Uani d D 1
H H22 0.416(4) -0.097(3) 0.130(3) 0.128(16) Uiso d . 1
C C23 1.1401(3) 0.2518(3) 0.3855(3) 0.0884(11) Uani d . 1
H H23A 1.0839 0.2050 0.4348 0.133 Uiso calc R 1
H H23B 1.2045 0.2223 0.3790 0.133 Uiso calc R 1
H H23C 1.1301 0.2713 0.3240 0.133 Uiso calc R 1
C C24 1.1428(2) 0.3390(2) 0.4140(2) 0.0667(8) Uani d . 1
H H24A 1.1528 0.3188 0.4761 0.080 Uiso calc R 1
H H24B 1.2018 0.3845 0.3654 0.080 Uiso calc R 1
C C25 1.0308(2) 0.46353(19) 0.34844(19) 0.0521(6) Uani d . 1
C C26 0.93146(19) 0.49525(18) 0.38463(18) 0.0469(5) Uani d . 1
C C27 0.8959(2) 0.56896(18) 0.32279(18) 0.0484(5) Uani d . 1
H H27 0.8307 0.5904 0.3471 0.058 Uiso calc R 1
C C28 0.9580(2) 0.61119(19) 0.22376(18) 0.0517(6) Uani d . 1
C C29 1.0566(2) 0.5771(2) 0.1899(2) 0.0614(7) Uani d . 1
H H29 1.0979 0.6046 0.1239 0.074 Uiso calc R 1
C C30 1.0940(2) 0.5054(2) 0.2497(2) 0.0601(7) Uani d . 1
H H30 1.1597 0.4849 0.2254 0.072 Uiso calc R 1
C C31 0.9213(2) 0.6882(2) 0.1564(2) 0.0593(7) Uani d . 1
C C32 0.9754(3) 0.7401(2) 0.0557(2) 0.0681(8) Uani d . 1
H H32 1.0422 0.7301 0.0195 0.082 Uiso calc R 1
C C33 0.9120(4) 0.8099(3) 0.0179(3) 0.0912(12) Uani d . 1
H H33 0.9342 0.8512 -0.0471 0.109 Uiso calc R 1
C C34 0.8199(4) 0.8116(3) 0.0819(3) 0.1027(13) Uani d . 1
H H34 0.7708 0.8535 0.0671 0.123 Uiso calc R 1
C C35 0.9612(2) 0.37190(19) 0.5078(2) 0.0524(6) Uani d . 1
C C36 0.88737(19) 0.43696(17) 0.48713(18) 0.0469(5) Uani d . 1
C C37 0.79393(19) 0.43471(18) 0.56199(18) 0.0480(5) Uani d . 1
H H37 0.7453 0.4779 0.5489 0.058 Uiso calc R 1
C C38 0.7725(2) 0.36834(18) 0.65638(18) 0.0492(5) Uani d . 1
C C39 0.8477(2) 0.30319(19) 0.6736(2) 0.0573(6) Uani d . 1
H H39 0.8336 0.2582 0.7364 0.069 Uiso calc R 1
C C40 0.9404(2) 0.3039(2) 0.6014(2) 0.0592(7) Uani d . 1
H H40 0.9884 0.2598 0.6145 0.071 Uiso calc R 1
C C41 0.6749(2) 0.36582(18) 0.73637(19) 0.0517(6) Uani d . 1
C C42 0.6492(2) 0.31051(18) 0.84272(17) 0.0502(6) Uani d . 1
H H42 0.6917 0.2717 0.8723 0.060 Uiso calc R 1
C C43 0.5429(3) 0.3306(3) 0.8902(2) 0.0728(8) Uani d . 1
H H43 0.5082 0.3032 0.9576 0.087 Uiso calc R 1
C C44 0.4976(3) 0.3902(3) 0.8324(2) 0.0763(9) Uani d . 1
H H44 0.4305 0.4080 0.8557 0.092 Uiso calc R 1
C C45 0.7056(5) 1.1735(3) 0.5483(4) 0.1303(19) Uani d . 1
H H45A 0.7553 1.2076 0.4841 0.195 Uiso calc R 1
H H45B 0.6989 1.2121 0.5896 0.195 Uiso calc R 1
H H45C 0.6395 1.1636 0.5438 0.195 Uiso calc R 1
C C46 0.7408(3) 1.0782(3) 0.5898(3) 0.0829(10) Uani d . 1
H H46A 0.6925 1.0459 0.6561 0.100 Uiso calc R 1
H H46B 0.8081 1.0886 0.5930 0.100 Uiso calc R 1
C C47 0.8363(2) 1.0072(2) 0.4559(2) 0.0573(6) Uani d . 1
C C48 0.8150(2) 0.93445(18) 0.42109(18) 0.0495(6) Uani d . 1
C C49 0.8915(2) 0.91588(18) 0.34354(18) 0.0494(6) Uani d . 1
H H49 0.8782 0.8673 0.3210 0.059 Uiso calc R 1
C C50 0.9881(2) 0.96989(18) 0.2995(2) 0.0526(6) Uani d . 1
C C51 1.0070(2) 1.0402(2) 0.3377(2) 0.0637(7) Uani d . 1
H H51 1.0722 1.0749 0.3097 0.076 Uiso calc R 1
C C52 0.9331(3) 1.0597(2) 0.4145(2) 0.0663(7) Uani d . 1
H H52 0.9475 1.1068 0.4381 0.080 Uiso calc R 1
C C53 1.0670(2) 0.95582(19) 0.2127(2) 0.0568(6) Uani d . 1
C C54 1.04342(18) 0.90629(16) 0.14985(16) 0.0941(9) Uani d P 0.694(4)
H H54 0.9801 0.8786 0.1571 0.113 Uiso calc PR 0.694(4)
C C54' 1.19353(8) 0.99255(10) 0.17451(9) 0.0808(5) Uani d P 0.306(4)
H H54' 1.2312 1.0228 0.1986 0.097 Uiso calc PR 0.306(4)
C C55 1.1501(3) 0.9132(3) 0.0715(3) 0.0892(11) Uani d . 1
H H55 1.152(4) 0.889(3) 0.021(3) 0.120(16) Uiso d . 1
C C56 1.2267(3) 0.9560(3) 0.0796(3) 0.0928(13) Uani d . 1
H H56 1.290(4) 0.964(3) 0.040(3) 0.117(15) Uiso d . 1
C C57 0.6711(2) 0.9463(2) 0.5461(2) 0.0598(7) Uani d . 1
C C58 0.7091(2) 0.89398(19) 0.48028(19) 0.0518(6) Uani d . 1
C C59 0.6470(2) 0.8165(2) 0.48735(19) 0.0541(6) Uani d . 1
H H59 0.6725 0.7808 0.4452 0.065 Uiso calc R 1
C C60 0.5466(2) 0.7918(2) 0.5575(2) 0.0583(6) Uani d . 1
C C61 0.5089(3) 0.8504(2) 0.6172(2) 0.0700(8) Uani d . 1
H H61 0.4405 0.8369 0.6612 0.084 Uiso calc R 1
C C62 0.5689(3) 0.9260(2) 0.6129(2) 0.0733(9) Uani d . 1
H H62 0.5422 0.9631 0.6535 0.088 Uiso calc R 1
C C63 0.4823(2) 0.7047(2) 0.5730(2) 0.0635(7) Uani d . 1
C C64 0.49871(12) 0.65660(11) 0.48471(11) 0.0940(6) Uani d P 0.310(5)
H H64 0.5439 0.6736 0.4199 0.113 Uiso calc PR 0.310(5)
C C64' 0.39927(16) 0.64444(17) 0.67458(19) 0.0977(9) Uani d P 0.690(5)
H H64' 0.3796 0.6542 0.7346 0.117 Uiso calc PR 0.690(5)
C C65 0.4048(3) 0.5678(4) 0.5558(4) 0.1007(14) Uani d . 1
H H65 0.396(4) 0.522(4) 0.533(4) 0.132(18) Uiso d . 1
C C66 0.3597(3) 0.5652(3) 0.6472(4) 0.0968(12) Uani d . 1
H H66 0.300(4) 0.511(3) 0.708(3) 0.119(14) Uiso d . 1

loop_
_atom_site_aniso_label
_atom_site_aniso_U_11
_atom_site_aniso_U_22
_atom_site_aniso_U_33
_atom_site_aniso_U_12
_atom_site_aniso_U_13
_atom_site_aniso_U_23
S1 0.0917(8) 0.0497(5) 0.0826(8) 0.0056(5) -0.0222(6) -0.0080(5)
S1' 0.0875(15) 0.0686(12) 0.0853(15) 0.0189(10) -0.0396(12) -0.0098(10)
S2 0.0766(8) 0.0641(7) 0.0823(9) 0.0009(6) -0.0368(7) -0.0249(6)
S2' 0.0918(11) 0.0548(8) 0.1083(13) 0.0041(7) -0.0453(10) -0.0280(8)
S3 0.0994(7) 0.0981(7) 0.0698(6) 0.0341(6) -0.0243(5) -0.0001(5)
S4 0.0743(5) 0.0946(6) 0.0649(5) 0.0193(5) -0.0127(4) -0.0226(5)
S5 0.0552(6) 0.1086(10) 0.0667(7) 0.0035(6) -0.0151(5) -0.0223(6)
S5' 0.0909(15) 0.0976(15) 0.0767(14) 0.0044(11) 0.0012(10) -0.0421(11)
S6 0.0665(12) 0.1033(16) 0.1164(19) -0.0115(10) -0.0153(11) -0.0462(14)
S6' 0.0980(10) 0.1008(10) 0.0908(10) -0.0029(7) -0.0298(8) -0.0455(8)
N1 0.100(2) 0.0581(14) 0.096(2) -0.0127(14) -0.0713(18) -0.0002(14)
N2 0.0479(12) 0.0613(13) 0.0558(13) 0.0112(10) -0.0150(10) -0.0159(11)
N3 0.0773(17) 0.0634(14) 0.0626(15) 0.0079(12) -0.0161(13) -0.0334(12)
C1 0.108(4) 0.122(4) 0.229(8) 0.020(3) -0.071(5) -0.088(5)
C2 0.232(7) 0.069(2) 0.107(4) -0.016(3) -0.104(4) -0.008(2)
C3 0.0728(18) 0.0553(15) 0.0615(17) -0.0086(13) -0.0344(15) -0.0069(13)
C4 0.0490(13) 0.0483(12) 0.0397(12) -0.0006(10) -0.0135(10) -0.0117(10)
C5 0.0477(13) 0.0481(12) 0.0424(13) 0.0032(10) -0.0128(10) -0.0131(10)
C6 0.0539(14) 0.0476(13) 0.0456(14) 0.0026(11) -0.0084(11) -0.0120(11)
C7 0.082(2) 0.0468(14) 0.0695(19) -0.0109(14) -0.0268(16) -0.0117(13)
C8 0.093(2) 0.0573(17) 0.081(2) -0.0144(16) -0.0485(19) -0.0084(15)
C9 0.0576(15) 0.0487(14) 0.0520(15) 0.0082(11) -0.0066(12) -0.0103(11)
C10 0.0875(15) 0.0686(12) 0.0853(15) 0.0189(10) -0.0396(12) -0.0098(10)
C10' 0.0917(8) 0.0497(5) 0.0826(8) 0.0056(5) -0.0222(6) -0.0080(5)
C11 0.082(2) 0.093(3) 0.085(3) 0.026(2) -0.035(2) -0.012(2)
C12 0.093(3) 0.058(2) 0.090(3) 0.0197(19) -0.007(2) -0.0029(18)
C13 0.0649(17) 0.0555(15) 0.0635(17) -0.0030(13) -0.0355(14) -0.0088(13)
C14 0.0479(13) 0.0483(12) 0.0405(12) 0.0022(10) -0.0160(10) -0.0115(10)
C15 0.0438(12) 0.0499(12) 0.0385(12) 0.0071(10) -0.0147(10) -0.0159(10)
C16 0.0450(12) 0.0479(12) 0.0424(13) 0.0061(10) -0.0131(10) -0.0154(10)
C17 0.0703(18) 0.0480(14) 0.0668(18) 0.0039(12) -0.0374(15) -0.0053(12)
C18 0.084(2) 0.0582(16) 0.090(2) 0.0009(15) -0.061(2) -0.0032(15)
C19 0.0469(13) 0.0530(13) 0.0459(13) 0.0079(10) -0.0117(11) -0.0225(11)
C20 0.0918(11) 0.0548(8) 0.1083(13) 0.0041(7) -0.0453(10) -0.0280(8)
C20' 0.0766(8) 0.0641(7) 0.0823(9) 0.0009(6) -0.0368(7) -0.0249(6)
C21 0.105(3) 0.0528(18) 0.100(3) -0.0048(18) -0.039(2) -0.0255(19)
C22 0.073(2) 0.096(3) 0.096(3) 0.0035(19) -0.035(2) -0.049(2)
C23 0.092(3) 0.095(3) 0.100(3) 0.037(2) -0.050(2) -0.047(2)
C24 0.0520(16) 0.0754(19) 0.0690(19) 0.0160(14) -0.0199(14) -0.0233(15)
C25 0.0475(13) 0.0551(14) 0.0517(14) 0.0045(11) -0.0149(11) -0.0190(12)
C26 0.0454(12) 0.0482(12) 0.0445(13) 0.0001(10) -0.0128(10) -0.0160(10)
C27 0.0482(13) 0.0483(13) 0.0450(13) 0.0021(10) -0.0130(11) -0.0152(10)
C28 0.0579(15) 0.0502(13) 0.0433(13) -0.0039(11) -0.0153(11) -0.0138(11)
C29 0.0596(16) 0.0674(17) 0.0428(14) -0.0038(13) -0.0042(12) -0.0151(12)
C30 0.0475(14) 0.0715(17) 0.0536(16) 0.0044(12) -0.0074(12) -0.0232(13)
C31 0.0751(18) 0.0517(14) 0.0453(14) -0.0013(13) -0.0175(13) -0.0132(11)
C32 0.097(2) 0.0541(15) 0.0468(15) -0.0025(15) -0.0254(15) -0.0082(12)
C33 0.140(4) 0.069(2) 0.0528(19) 0.002(2) -0.036(2) -0.0034(16)
C34 0.133(4) 0.088(3) 0.073(3) 0.032(3) -0.045(3) -0.004(2)
C35 0.0509(14) 0.0525(14) 0.0516(14) 0.0056(11) -0.0177(12) -0.0161(11)
C36 0.0484(13) 0.0445(12) 0.0455(13) 0.0031(10) -0.0167(11) -0.0129(10)
C37 0.0476(13) 0.0472(12) 0.0475(14) 0.0041(10) -0.0171(11) -0.0142(10)
C38 0.0531(14) 0.0454(12) 0.0456(13) 0.0003(10) -0.0152(11) -0.0136(10)
C39 0.0646(17) 0.0505(14) 0.0485(15) 0.0039(12) -0.0192(13) -0.0076(11)
C40 0.0600(16) 0.0544(14) 0.0585(16) 0.0122(12) -0.0236(14) -0.0118(12)
C41 0.0572(15) 0.0488(13) 0.0457(14) -0.0021(11) -0.0146(12) -0.0155(11)
C42 0.0479(13) 0.0521(13) 0.0372(12) -0.0123(10) 0.0043(10) -0.0181(10)
C43 0.079(2) 0.077(2) 0.0494(16) -0.0069(16) -0.0092(15) -0.0192(15)
C44 0.0642(19) 0.090(2) 0.064(2) 0.0040(17) -0.0041(16) -0.0340(18)
C45 0.182(5) 0.090(3) 0.126(4) 0.045(3) -0.050(4) -0.056(3)
C46 0.093(3) 0.086(2) 0.077(2) 0.0097(19) -0.0221(19) -0.0463(19)
C47 0.0650(17) 0.0531(14) 0.0547(16) 0.0120(12) -0.0210(13) -0.0211(12)
C48 0.0535(14) 0.0480(13) 0.0461(13) 0.0116(11) -0.0178(11) -0.0160(10)
C49 0.0527(14) 0.0465(12) 0.0485(14) 0.0115(10) -0.0195(11) -0.0152(11)
C50 0.0529(14) 0.0468(13) 0.0551(15) 0.0123(11) -0.0222(12) -0.0115(11)
C51 0.0577(16) 0.0584(16) 0.0730(19) 0.0055(13) -0.0238(15) -0.0198(14)
C52 0.076(2) 0.0588(16) 0.0719(19) 0.0060(14) -0.0304(16) -0.0277(15)
C53 0.0527(15) 0.0508(14) 0.0543(15) 0.0103(11) -0.0148(12) -0.0078(12)
C54 0.0909(15) 0.0976(15) 0.0767(14) 0.0044(11) 0.0012(10) -0.0421(11)
C54' 0.0552(6) 0.1086(10) 0.0667(7) 0.0035(6) -0.0151(5) -0.0223(6)
C55 0.081(3) 0.099(3) 0.069(2) 0.010(2) -0.0033(19) -0.032(2)
C56 0.064(2) 0.114(3) 0.063(2) 0.018(2) -0.0053(18) -0.005(2)
C57 0.0699(18) 0.0585(15) 0.0491(15) 0.0123(13) -0.0157(13) -0.0230(12)
C58 0.0575(15) 0.0518(13) 0.0449(13) 0.0135(11) -0.0174(12) -0.0172(11)
C59 0.0560(15) 0.0610(15) 0.0468(14) 0.0122(12) -0.0160(12) -0.0237(12)
C60 0.0567(15) 0.0647(16) 0.0497(15) 0.0094(12) -0.0156(12) -0.0193(12)
C61 0.0643(18) 0.077(2) 0.0550(17) 0.0066(15) -0.0028(14) -0.0262(15)
C62 0.078(2) 0.076(2) 0.0568(18) 0.0126(16) -0.0044(15) -0.0338(15)
C63 0.0533(15) 0.0745(18) 0.0644(18) 0.0110(13) -0.0226(14) -0.0252(15)
C64 0.0980(10) 0.1008(10) 0.0908(10) -0.0029(7) -0.0298(8) -0.0455(8)
C64' 0.0665(12) 0.1033(16) 0.1164(19) -0.0115(10) -0.0153(11) -0.0462(14)
C65 0.077(3) 0.115(3) 0.135(4) 0.007(2) -0.043(3) -0.069(3)
C66 0.060(2) 0.107(3) 0.115(4) -0.005(2) -0.019(2) -0.040(3)

loop_
_atom_type_symbol
_atom_type_description
_atom_type_scat_dispersion_real
_atom_type_scat_dispersion_imag
_atom_type_scat_source
C C 0.0033 0.0016 'International Tables Vol C Tables 4.2.6.8 and 6.1.1.4'
H H 0.0000 0.0000 'International Tables Vol C Tables 4.2.6.8 and 6.1.1.4'
N N 0.0061 0.0033 'International Tables Vol C Tables 4.2.6.8 and 6.1.1.4'
S S 0.1246 0.1234 'International Tables Vol C Tables 4.2.6.8 and 6.1.1.4'

loop_
_geom_angle_atom_site_label_1
_geom_angle_atom_site_label_2
_geom_angle_atom_site_label_3
C12 S1 C9
C9 S1' H10
C11 S1' C9
C11 S1' H10
C22 S2 C19
C21 S2' C19
C21 S2' H20
C19 S2' H20
C34 S3 C31
C44 S4 C41
C56 S5 C53
C53 S5' C55
C53 S5 H54
C66 S6 C63
C63 S6' H64
C65 S6' H64
C65 S6' C63
C13 N1 C3
C13 N1 C2
C3 N1 C2
C25 N2 C35
C25 N2 C24
C35 N2 C24
C47 N3 C57
C47 N3 C46
C57 N3 C46
C2 C1 H1A
C2 C1 H1B
H1A C1 H1B
C2 C1 H1C
H1A C1 H1C
H1B C1 H1C
C1 C2 N1
C1 C2 H2A
N1 C2 H2A
C1 C2 H2B
N1 C2 H2B
H2A C2 H2B
N1 C3 C8
N1 C3 C4
C8 C3 C4
C5 C4 C3
C5 C4 C14
C3 C4 C14
C4 C5 C6
C4 C5 H5
C6 C5 H5
C5 C6 C7
C5 C6 C9
C7 C6 C9
C8 C7 C6
C8 C7 H7
C6 C7 H7
C7 C8 C3
C7 C8 H8
C3 C8 H8
C6 C9 S1
C10 C9 S1
C6 C9 C10
C6 C9 C10'
C10 C9 C10'
C11 C10 C9
C11 C10 H10
C9 C10 H10
C12 C11 S1'
S1' C11 H11
C12 C11 C10
C12 C11 H11
C10 C11 H11
S1 C12 H12
C11 C12 S1
C11 C12 C10'
C11 C12 H12
C10' C12 H12
N1 C13 C18
N1 C13 C14
C18 C13 C14
C15 C14 C13
C15 C14 C4
C13 C14 C4
C16 C15 C14
C16 C15 H15
C14 C15 H15
C15 C16 C17
C15 C16 C19
C17 C16 C19
C18 C17 C16
C18 C17 H17
C16 C17 H17
C17 C18 C13
C17 C18 H18
C13 C18 H18
C16 C19 S2'
C16 C19 S2
C20 C19 S2
C16 C19 C20
C16 C19 C20'
C20 C19 C20'
C21 C20 C19
C21 C20 H20
C19 C20 H20
C22 C21 S2'
S2' C21 H21
C22 C21 C20
C22 C21 H21
C20 C21 H21
S2 C22 H22
C21 C22 S2
C21 C22 C20'
C21 C22 H22
C20' C22 H22
C24 C23 H23A
C24 C23 H23B
H23A C23 H23B
C24 C23 H23C
H23A C23 H23C
H23B C23 H23C
N2 C24 C23
N2 C24 H24A
C23 C24 H24A
N2 C24 H24B
C23 C24 H24B
H24A C24 H24B
N2 C25 C30
N2 C25 C26
C30 C25 C26
C27 C26 C25
C27 C26 C36
C25 C26 C36
C26 C27 C28
C26 C27 H27
C28 C27 H27
C27 C28 C29
C27 C28 C31
C29 C28 C31
C30 C29 C28
C30 C29 H29
C28 C29 H29
C29 C30 C25
C29 C30 H30
C25 C30 H30
C32 C31 C28
C32 C31 S3
C28 C31 S3
C31 C32 C33
C31 C32 H32
C33 C32 H32
C34 C33 C32
C34 C33 H33
C32 C33 H33
C33 C34 S3
C33 C34 H34
S3 C34 H34
N2 C35 C40
N2 C35 C36
C40 C35 C36
C37 C36 C35
C37 C36 C26
C35 C36 C26
C36 C37 C38
C36 C37 H37
C38 C37 H37
C37 C38 C39
C37 C38 C41
C39 C38 C41
C40 C39 C38
C40 C39 H39
C38 C39 H39
C39 C40 C35
C39 C40 H40
C35 C40 H40
C38 C41 C42
C38 C41 S4
C42 C41 S4
C43 C42 C41
C43 C42 H42
C41 C42 H42
C44 C43 C42
C44 C43 H43
C42 C43 H43
C43 C44 S4
C43 C44 H44
S4 C44 H44
C46 C45 H45A
C46 C45 H45B
H45A C45 H45B
C46 C45 H45C
H45A C45 H45C
H45B C45 H45C
C45 C46 N3
C45 C46 H46A
N3 C46 H46A
C45 C46 H46B
N3 C46 H46B
H46A C46 H46B
N3 C47 C52
N3 C47 C48
C52 C47 C48
C49 C48 C47
C49 C48 C58
C47 C48 C58
C48 C49 C50
C48 C49 H49
C50 C49 H49
C49 C50 C51
C49 C50 C53
C51 C50 C53
C52 C51 C50
C52 C51 H51
C50 C51 H51
C51 C52 C47
C51 C52 H52
C47 C52 H52
C50 C53 S5
C50 C53 S5'
C54 C53 S5
C50 C53 C54
C50 C53 C54'
C54 C53 C54'
C53 C54 C55
C53 C54 H54
C55 C54 H54
C56 C55 S5'
S5' C55 H55
C56 C55 C54
C56 C55 H55
C54 C55 H55
S5 C56 H56
C55 C56 S5
C55 C56 C54'
C55 C56 H56
C54' C56 H56
N3 C57 C62
N3 C57 C58
C62 C57 C58
C59 C58 C57
C59 C58 C48
C57 C58 C48
C58 C59 C60
C58 C59 H59
C60 C59 H59
C59 C60 C61
C59 C60 C63
C61 C60 C63
C62 C61 C60
C62 C61 H61
C60 C61 H61
C61 C62 C57
C61 C62 H62
C57 C62 H62
S6 C63 C64
C60 C63 S6
C60 C63 S6'
C60 C63 C64'
C60 C63 C64
C64' C63 C64
C65 C64 C63
C65 C64 H64
C63 C64 H64
C66 C65 C64
C66 C65 H65
C64 C65 H65
S6 C66 H66
C65 C66 S6
C65 C66 C64'
C65 C66 H66
C64' C66 H66
C12 C10' C9
C12 C10' H10'
C9 C10' H10'
C22 C20' C19
C22 C20' H20'
C19 C20' H20'
C56 C54' C53
C56 C54' H54'
C53 C54' H54'
C66 C64' C63
C66 C64' H64'
C63 C64' H64'
C66 C65 S6'
S6' C65 H65

loop_
_geom_bond_atom_site_label_1
_geom_bond_atom_site_label_2
_geom_bond_distance
S1 C9 1.691(3)
S1 C12 1.627(5)
S1' C9 1.509(4)
S1' C11 1.487(4)
S2 C19 1.658(3)
S2 C22 1.583(4)
S2' C19 1.602(3)
S2' C21 1.561(4)
S5 C53 1.679(3)
S5 C56 1.637(5)
S5' C53 1.509(4)
S5' C55 1.523(4)
S6 C63 1.564(4)
S6 C66 1.526(5)
S6' C63 1.677(3)
S6' C65 1.649(5)
C1 C2 1.338(8)
C1 H1A 0.9600
C1 H1B 0.9600
C1 H1C 0.9600
C2 N1 1.550(6)
C2 H2A 0.9700
C2 H2B 0.9700
C3 N1 1.384(4)
C3 C8 1.387(4)
C3 C4 1.410(4)
C4 C5 1.386(3)
C4 C14 1.453(3)
C5 C6 1.393(3)
C5 H5 0.9300
C6 C7 1.404(4)
C6 C9 1.474(4)
C7 C8 1.372(4)
C7 H7 0.9300
C8 H8 0.9300
C9 C10 1.509(4)
C9 C10' 1.691(3)
C10 C11 1.487(4)
C10 H10 0.9300
C10' H10' 0.9300
C11 C12 1.329(6)
C11 H11 0.92(4)
C12 C10' 1.627(5)
C12 H12 1.01(4)
C13 N1 1.380(4)
C13 C18 1.395(4)
C13 C14 1.405(3)
C14 C15 1.391(3)
C15 C16 1.391(3)
C15 H15 0.9300
C16 C17 1.413(4)
C16 C19 1.468(3)
C17 C18 1.369(4)
C17 H17 0.9300
C18 H18 0.9300
C19 C20 1.602(3)
C19 C20' 1.657(3)
C20 C21 1.561(4)
C20 H20 0.9300
C20' H20' 0.9300
C21 C22 1.315(6)
C21 H21 0.86(4)
C22 C20' 1.582(4)
C22 H22 0.97(5)
C23 C24 1.472(5)
C23 H23A 0.9600
C23 H23B 0.9600
C23 H23C 0.9600
C24 N2 1.459(3)
C24 H24A 0.9700
C24 H24B 0.9700
C25 N2 1.377(3)
C25 C30 1.398(4)
C25 C26 1.409(3)
C26 C27 1.384(3)
C26 C36 1.441(3)
C27 C28 1.398(4)
C27 H27 0.9300
C28 C29 1.410(4)
C28 C31 1.467(4)
C29 C30 1.367(4)
C29 H29 0.9300
C30 H30 0.9300
C31 C32 1.415(4)
C31 S3 1.710(3)
C32 C33 1.427(5)
C32 H32 0.9300
C33 C34 1.313(6)
C33 H33 0.9300
C34 S3 1.698(4)
C34 H34 0.9300
C35 N2 1.387(3)
C35 C40 1.392(4)
C35 C36 1.410(3)
C36 C37 1.390(3)
C37 C38 1.392(3)
C37 H37 0.9300
C38 C39 1.412(4)
C38 C41 1.466(4)
C39 C40 1.370(4)
C39 H39 0.9300
C40 H40 0.9300
C41 C42 1.491(4)
C41 S4 1.714(3)
C42 C43 1.459(4)
C42 H42 0.9300
C43 C44 1.336(5)
C43 H43 0.9300
C44 S4 1.683(3)
C44 H44 0.9300
C45 C46 1.460(6)
C45 H45A 0.9600
C45 H45B 0.9600
C45 H45C 0.9600
C46 N3 1.475(4)
C46 H46A 0.9700
C46 H46B 0.9700
C47 N3 1.381(4)
C47 C52 1.386(4)
C47 C48 1.412(4)
C48 C49 1.389(4)
C48 C58 1.443(4)
C49 C50 1.391(4)
C49 H49 0.9300
C50 C51 1.406(4)
C50 C53 1.473(4)
C51 C52 1.371(4)
C51 H51 0.9300
C52 H52 0.9300
C53 C54 1.508(4)
C53 C54' 1.678(3)
C54 C55 1.523(4)
C54 H54 0.9300
C54' H54' 0.9300
C55 C56 1.309(6)
C55 H55 0.95(5)
C56 C54' 1.636(5)
C56 H56 0.86(5)
C57 N3 1.382(4)
C57 C62 1.395(4)
C57 C58 1.411(4)
C58 C59 1.386(4)
C59 C60 1.396(4)
C59 H59 0.9300
C60 C61 1.410(4)
C60 C63 1.470(4)
C61 C62 1.366(5)
C61 H61 0.9300
C62 H62 0.9300
C63 C64' 1.563(4)
C63 C64 1.676(3)
C64 C65 1.649(5)
C64 H64 0.9300
C64' H64' 0.9300
C65 C66 1.320(7)
C65 H65 0.87(5)
C66 C64' 1.524(5)
C66 H66 1.09(5)
C10' H10' 0.9300
C20' H20' 0.9300
C54' H54' 0.9300
C64' H64' 0.9300

loop_
_geom_hbond_atom_site_label_D
_geom_hbond_atom_site_label_H
_geom_hbond_atom_site_label_A
_geom_hbond_site_symmetry_A
_geom_hbond_distance_DH
_geom_hbond_distance_HA
_geom_hbond_distance_DA
_geom_hbond_angle_DHA
_geom_hbond_publ_flag
C29 H29 S2 2_555 0.93 2.69 3.096(3) 107 yes

loop_
_geom_torsion_atom_site_label_1
_geom_torsion_atom_site_label_2
_geom_torsion_atom_site_label_3
_geom_torsion_atom_site_label_4
_geom_torsion
N1 C3 C4 C5 -178.5(3)
C8 C3 C4 C5 1.6(5)
N1 C3 C4 C14 1.6(3)
C8 C3 C4 C14 -178.3(3)
C3 C4 C5 C6 -0.3(4)
C14 C4 C5 C6 179.5(3)
C4 C5 C6 C7 -1.6(4)
C4 C5 C6 C9 177.6(2)
C5 C6 C7 C8 2.3(5)
C9 C6 C7 C8 -176.8(3)
C6 C7 C8 C3 -1.1(5)
N1 C3 C8 C7 179.3(4)
C4 C3 C8 C7 -0.9(5)
C5 C6 C9 C10 -4.9(4)
C7 C6 C9 C10 174.2(3)
C5 C6 C9 C10' 175.3(2)
C7 C6 C9 C10' -5.6(4)
C6 C9 C10 C11 179.0(3)
C10' C9 C10 C11 -1.1(3)
C9 C10 C11 C12 1.2(4)
C10 C11 C12 C10' -0.9(5)
N1 C13 C14 C15 -179.1(3)
C18 C13 C14 C15 0.9(4)
N1 C13 C14 C4 -0.4(3)
C18 C13 C14 C4 179.7(3)
C5 C4 C14 C15 -2.1(5)
C3 C4 C14 C15 177.7(3)
C5 C4 C14 C13 179.4(3)
C3 C4 C14 C13 -0.8(3)
C13 C14 C15 C16 -0.2(4)
C4 C14 C15 C16 -178.5(3)
C14 C15 C16 C17 -0.5(4)
C14 C15 C16 C19 178.9(2)
C15 C16 C17 C18 0.5(5)
C19 C16 C17 C18 -179.0(3)
C16 C17 C18 C13 0.3(5)
N1 C13 C18 C17 179.0(4)
C14 C13 C18 C17 -1.0(5)
C15 C16 C19 C20 -174.1(2)
C17 C16 C19 C20 5.4(3)
C15 C16 C19 C20' 2.1(3)
C17 C16 C19 C20' -178.4(2)
C16 C19 C20 C21 -178.9(2)
C20' C19 C20 C21 4.6(2)
C19 C20 C21 C22 -2.9(4)
C20 C21 C22 C20' 0.0(5)
N2 C25 C26 C27 -179.8(2)
C30 C25 C26 C27 -0.6(4)
N2 C25 C26 C36 0.0(3)
C30 C25 C26 C36 179.2(2)
C25 C26 C27 C28 0.9(4)
C36 C26 C27 C28 -178.9(3)
C26 C27 C28 C29 -0.3(4)
C26 C27 C28 C31 178.9(2)
C27 C28 C29 C30 -0.6(4)
C31 C28 C29 C30 -179.8(3)
C28 C29 C30 C25 0.9(4)
N2 C25 C30 C29 178.8(3)
C26 C25 C30 C29 -0.3(4)
C27 C28 C31 C32 177.9(3)
C29 C28 C31 C32 -2.9(4)
C27 C28 C31 S3 -1.1(4)
C29 C28 C31 S3 178.2(2)
C28 C31 C32 C33 -179.0(3)
S3 C31 C32 C33 0.0(3)
C31 C32 C33 C34 -0.1(5)
C32 C33 C34 S3 0.1(5)
N2 C35 C36 C37 -178.2(2)
C40 C35 C36 C37 1.8(4)
N2 C35 C36 C26 1.3(3)
C40 C35 C36 C26 -178.7(2)
C27 C26 C36 C37 -1.6(5)
C25 C26 C36 C37 178.6(3)
C27 C26 C36 C35 179.0(3)
C25 C26 C36 C35 -0.8(3)
C35 C36 C37 C38 -0.7(4)
C26 C36 C37 C38 180.0(3)
C36 C37 C38 C39 -0.5(4)
C36 C37 C38 C41 179.3(2)
C37 C38 C39 C40 0.6(4)
C41 C38 C39 C40 -179.2(3)
C38 C39 C40 C35 0.5(4)
N2 C35 C40 C39 178.3(3)
C36 C35 C40 C39 -1.7(4)
C37 C38 C41 C42 -169.6(2)
C39 C38 C41 C42 10.2(4)
C37 C38 C41 S4 10.8(3)
C39 C38 C41 S4 -169.4(2)
C38 C41 C42 C43 -178.7(2)
S4 C41 C42 C43 0.9(3)
C41 C42 C43 C44 -1.0(4)
C42 C43 C44 S4 0.7(4)
N3 C47 C48 C49 179.4(2)
C52 C47 C48 C49 -0.7(4)
N3 C47 C48 C58 -0.5(3)
C52 C47 C48 C58 179.3(3)
C47 C48 C49 C50 -1.0(4)
C58 C48 C49 C50 178.9(3)
C48 C49 C50 C51 2.3(4)
C48 C49 C50 C53 -175.5(2)
C49 C50 C51 C52 -2.0(4)
C53 C50 C51 C52 175.8(3)
C50 C51 C52 C47 0.3(5)
N3 C47 C52 C51 -179.1(3)
C48 C47 C52 C51 1.1(4)
C49 C50 C53 C54 16.8(4)
C51 C50 C53 C54 -160.9(2)
C49 C50 C53 C54' -162.4(2)
C51 C50 C53 C54' 19.9(4)
C50 C53 C54 C55 179.1(3)
C54' C53 C54 C55 -1.6(3)
C53 C54 C55 C56 0.4(4)
C54 C55 C56 C54' 1.1(5)
N3 C57 C58 C59 174.1(2)
C62 C57 C58 C59 -5.2(4)
N3 C57 C58 C48 -2.0(3)
C62 C57 C58 C48 178.7(3)
C49 C48 C58 C59 6.3(5)
C47 C48 C58 C59 -173.8(3)
C49 C48 C58 C57 -178.4(3)
C47 C48 C58 C57 1.5(3)
C57 C58 C59 C60 1.6(4)
C48 C58 C59 C60 176.4(3)
C58 C59 C60 C61 2.8(4)
C58 C59 C60 C63 -174.3(3)
C59 C60 C61 C62 -4.0(5)
C63 C60 C61 C62 173.2(3)
C60 C61 C62 C57 0.5(5)
N3 C57 C62 C61 -175.1(3)
C58 C57 C62 C61 4.1(5)
C59 C60 C63 C64' 149.2(3)
C61 C60 C63 C64' -27.9(4)
C59 C60 C63 C64 -25.9(4)
C61 C60 C63 C64 156.9(3)
C60 C63 C64 C65 179.5(3)
C64' C63 C64 C65 4.0(3)
C63 C64 C65 C66 -2.7(4)
C64 C65 C66 C64' 0.5(6)
C11 C12 C10' C9 0.1(3)
C6 C9 C10' C12 -179.5(3)
C10 C9 C10' C12 0.6(2)
C21 C22 C20' C19 2.7(3)
C16 C19 C20' C22 179.0(2)
C20 C19 C20' C22 -4.5(2)
C55 C56 C54' C53 -1.9(4)
C50 C53 C54' C56 -178.6(2)
C54 C53 C54' C56 2.1(2)
C65 C66 C64' C63 2.1(5)
C60 C63 C64' C66 -179.5(3)
C64 C63 C64' C66 -4.0(3)
C18 C13 N1 C3 -178.7(4)
C14 C13 N1 C3 1.4(4)
C18 C13 N1 C2 6.8(6)
C14 C13 N1 C2 -173.1(4)
C8 C3 N1 C13 178.0(4)
C4 C3 N1 C13 -1.9(4)
C8 C3 N1 C2 -7.6(7)
C4 C3 N1 C2 172.5(4)
C1 C2 N1 C13 -88.4(5)
C1 C2 N1 C3 98.1(5)
C30 C25 N2 C35 -178.3(3)
C26 C25 N2 C35 0.8(3)
C30 C25 N2 C24 1.1(5)
C26 C25 N2 C24 -179.8(2)
C40 C35 N2 C25 178.6(3)
C36 C35 N2 C25 -1.3(3)
C40 C35 N2 C24 -0.8(5)
C36 C35 N2 C24 179.2(2)
C23 C24 N2 C25 -88.5(4)
C23 C24 N2 C35 90.8(4)
C52 C47 N3 C57 179.4(3)
C48 C47 N3 C57 -0.7(3)
C52 C47 N3 C46 -1.8(5)
C48 C47 N3 C46 178.0(3)
C62 C57 N3 C47 -179.0(3)
C58 C57 N3 C47 1.7(3)
C62 C57 N3 C46 2.2(5)
C58 C57 N3 C46 -177.0(3)
C45 C46 N3 C47 90.8(5)
C45 C46 N3 C57 -90.7(5)
C33 C34 S3 C31 0.0(4)
C32 C31 S3 C34 0.0(3)
C28 C31 S3 C34 179.1(3)
C43 C44 S4 C41 0.0(3)
C38 C41 S4 C44 179.1(2)
C42 C41 S4 C44 -0.6(2)
